data_1540807
loop_
_publ_author_name
'Yuasa, S.'
'Miyajima, H.'
'Otani, Y.'

_publ_section_title
;
 Magneto-volume and tetragonal elongation effects on magnetic phase
 transitions of body-centered tetragonal Fe Rh1-x Ptx
;
_journal_name_full 'Journal of the Physical Society of Japan'
_journal_page_first 3129
_journal_page_last 3144
_journal_volume 63
_journal_year 1994
_chemical_formula_sum 'Fe Pt'
_space_group_IT_number 123
_symmetry_space_group_name_Hall '-P 4 2'
_symmetry_space_group_name_H-M 'P 4/m m m'
_cell_angle_alpha 90
_cell_angle_beta 90
_cell_angle_gamma 90
_cell_formula_units_Z 2
_cell_length_a 3.849
_cell_length_b 3.849
_cell_length_c 3.7
_cell_volume 54.815
_citation_journal_id_ASTM JUPSAU
_cod_data_source_file Yuasa_JUPSAU_1994_1113.cif
_cod_data_source_block Fe1Pt1
_cod_original_cell_volume 54.81476
_cod_original_formula_sum 'Fe1 Pt1'
_cod_database_code 1540807

loop_
_symmetry_equiv_pos_as_xyz
x,y,z
-y,x,z
-x,-y,z
y,-x,z
x,-y,-z
y,x,-z
-x,y,-z
-y,-x,-z
-x,-y,-z
y,-x,-z
x,y,-z
-y,x,-z
-x,y,z
-y,-x,z
x,-y,z
y,x,z

loop_
_atom_site_label
_atom_site_type_symbol
_atom_site_fract_x
_atom_site_fract_y
_atom_site_fract_z
_atom_site_occupancy
_atom_site_U_iso_or_equiv
Fe1 Fe 0 0.5 0.5 1 0.0
Pt1 Pt 0 0 0 1 0.0
Pt2 Pt 0.5 0.5 0 1 0.0
